data_7116038
loop_
_publ_author_name
'Debasish Ghorai'
'Joyanta Choudhury'

_publ_section_title
;
 Exploring a unique reactivity of N-heterocyclic carbenes (NHC) in
 rhodium(III)-catalyzed intermolecular C-H activation/annulation
;
_journal_name_full Chem.Commun.
_journal_page_first 15159
_journal_paper_doi 10.1039/C4cc07170K
_journal_volume 50
_journal_year 2014
_chemical_formula_sum 'C25 H21 F3 N2 O3 S'
_chemical_formula_weight 486.50
_chemical_name_systematic
;
 ?
;
_space_group_IT_number 61
_symmetry_cell_setting orthorhombic
_symmetry_space_group_name_Hall '-P 2ac 2ab'
_symmetry_space_group_name_H-M 'P b c a'
_atom_sites_solution_hydrogens geom
_atom_sites_solution_primary direct
_atom_sites_solution_secondary difmap
_audit_creation_method SHELXL-97
_cell_angle_alpha 90.00
_cell_angle_beta 90.00
_cell_angle_gamma 90.00
_cell_formula_units_Z 8
_cell_length_a 18.9839(19)
_cell_length_b 10.2711(10)
_cell_length_c 22.667(2)
_cell_measurement_reflns_used 3627
_cell_measurement_temperature 106(2)
_cell_measurement_theta_max 24.40
_cell_measurement_theta_min 2.43
_cell_volume 4419.7(7)
_computing_structure_refinement 'SHELXL-97 (Sheldrick, 2008)'
_computing_structure_solution SIR-92
_diffrn_ambient_temperature 106(2)
_diffrn_measured_fraction_theta_full 0.999
_diffrn_measured_fraction_theta_max 0.999
_diffrn_measurement_device_type 'Bruker P4'
_diffrn_measurement_method '\w scans'
_diffrn_radiation_monochromator graphite
_diffrn_radiation_source 'fine-focus sealed tube'
_diffrn_radiation_type MoK\a
_diffrn_radiation_wavelength 0.71073
_diffrn_reflns_av_R_equivalents 0.1100
_diffrn_reflns_av_sigmaI/netI 0.0443
_diffrn_reflns_limit_h_max 22
_diffrn_reflns_limit_h_min -22
_diffrn_reflns_limit_k_max 11
_diffrn_reflns_limit_k_min -11
_diffrn_reflns_limit_l_max 26
_diffrn_reflns_limit_l_min -26
_diffrn_reflns_number 63554
_diffrn_reflns_theta_full 24.40
_diffrn_reflns_theta_max 24.40
_diffrn_reflns_theta_min 2.43
_exptl_absorpt_coefficient_mu 0.203
_exptl_absorpt_correction_T_max 0.9780
_exptl_absorpt_correction_T_min 0.9490
_exptl_absorpt_correction_type multi-scan
_exptl_absorpt_process_details SADABS
_exptl_crystal_colour Colorless
_exptl_crystal_density_diffrn 1.462
_exptl_crystal_density_meas ?
_exptl_crystal_density_method 'not measured'
_exptl_crystal_description Needle
_exptl_crystal_F_000 2016
_exptl_crystal_size_max 0.26
_exptl_crystal_size_mid 0.18
_exptl_crystal_size_min 0.11
_refine_diff_density_max 0.428
_refine_diff_density_min -0.306
_refine_diff_density_rms 0.055
_refine_ls_extinction_method none
_refine_ls_goodness_of_fit_ref 1.006
_refine_ls_hydrogen_treatment mixed
_refine_ls_matrix_type full
_refine_ls_number_parameters 307
_refine_ls_number_reflns 3627
_refine_ls_number_restraints 0
_refine_ls_restrained_S_all 1.006
_refine_ls_R_factor_all 0.0811
_refine_ls_R_factor_gt 0.0461
_refine_ls_shift/su_max 0.000
_refine_ls_shift/su_mean 0.000
_refine_ls_structure_factor_coef Fsqd
_refine_ls_weighting_details 'calc w=1/[\s^2^(Fo^2^)+(0.0512P)^2^+3.6904P] where P=(Fo^2^+2Fc^2^)/3'
_refine_ls_weighting_scheme calc
_refine_ls_wR_factor_gt 0.0987
_refine_ls_wR_factor_ref 0.1117
_reflns_number_gt 2563
_reflns_number_total 3627
_reflns_threshold_expression >2\s(I)
_cod_data_source_file c4cc07170k2.cif
_cod_data_source_block dgou
_cod_depositor_comments
;
The following automatic conversions were performed:

'_exptl_crystal_density_meas' value 'not measured' was changed to '?'
- the value is perceived as not measured.

Automatic conversion script
Id: cif_fix_values 3008 2015-01-20 13:52:24Z robertas 
;
_cod_original_cell_volume 4419.7(8)
_cod_original_sg_symbol_H-M 'Pbca '
_cod_database_code 7116038

loop_
_symmetry_equiv_pos_as_xyz
'x, y, z'
'-x+1/2, -y, z+1/2'
'x+1/2, -y+1/2, -z'
'-x, y+1/2, -z+1/2'
'-x, -y, -z'
'x-1/2, y, -z-1/2'
'-x-1/2, y-1/2, z'
'x, -y-1/2, z-1/2'

loop_
_atom_site_label
_atom_site_type_symbol
_atom_site_fract_x
_atom_site_fract_y
_atom_site_fract_z
_atom_site_U_iso_or_equiv
_atom_site_adp_type
_atom_site_occupancy
_atom_site_symmetry_multiplicity
_atom_site_calc_flag
_atom_site_refinement_flags
C1 C 0.11140(13) 0.3644(3) 0.11160(11) 0.0168(6) Uani 1 1 d .
C2 C 0.08975(16) 0.3909(3) 0.22076(11) 0.0267(7) Uani 1 1 d .
H2A H 0.0795 0.4634 0.2461 0.040 Uiso 1 1 calc R
H2B H 0.1330 0.3508 0.2330 0.040 Uiso 1 1 calc R
H2C H 0.0522 0.3285 0.2231 0.040 Uiso 1 1 calc R
C3 C 0.07412(13) 0.5593(3) 0.14147(11) 0.0188(6) Uani 1 1 d .
C4 C 0.05178(14) 0.6652(3) 0.17504(13) 0.0247(7) Uani 1 1 d .
H4 H 0.0504 0.6619 0.2160 0.030 Uiso 1 1 calc R
C5 C 0.03183(14) 0.7748(3) 0.14455(13) 0.0280(7) Uani 1 1 d .
H5 H 0.0165 0.8474 0.1654 0.034 Uiso 1 1 calc R
C6 C 0.03398(14) 0.7799(3) 0.08297(13) 0.0258(7) Uani 1 1 d .
H6 H 0.0204 0.8562 0.0640 0.031 Uiso 1 1 calc R
C7 C 0.05559(13) 0.6752(3) 0.04951(12) 0.0215(7) Uani 1 1 d .
H7 H 0.0567 0.6792 0.0085 0.026 Uiso 1 1 calc R
C8 C 0.07580(13) 0.5629(2) 0.07989(12) 0.0174(6) Uani 1 1 d .
C9 C 0.11032(13) 0.3858(3) 0.00526(11) 0.0173(6) Uani 1 1 d .
C10 C 0.10505(14) 0.4622(3) -0.04536(11) 0.0210(7) Uani 1 1 d .
H10 H 0.0927 0.5495 -0.0422 0.025 Uiso 1 1 calc R
C11 C 0.11804(14) 0.4092(3) -0.09978(12) 0.0246(7) Uani 1 1 d .
H11 H 0.1147 0.4608 -0.1334 0.029 Uiso 1 1 calc R
C12 C 0.13622(14) 0.2785(3) -0.10500(12) 0.0249(7) Uani 1 1 d .
H12 H 0.1456 0.2430 -0.1419 0.030 Uiso 1 1 calc R
C13 C 0.14025(13) 0.2021(3) -0.05556(11) 0.0224(7) Uani 1 1 d .
H13 H 0.1513 0.1143 -0.0596 0.027 Uiso 1 1 calc R
C14 C 0.12806(13) 0.2529(3) 0.00123(11) 0.0171(6) Uani 1 1 d .
C15 C 0.13828(13) 0.1758(3) 0.05365(11) 0.0180(6) Uani 1 1 d .
C16 C 0.13487(13) 0.2335(3) 0.10823(11) 0.0175(6) Uani 1 1 d .
C17 C 0.16067(14) 0.1634(3) 0.16229(11) 0.0186(6) Uani 1 1 d .
C18 C 0.11966(15) 0.0719(3) 0.19139(11) 0.0226(7) Uani 1 1 d .
H18 H 0.0737 0.0567 0.1789 0.027 Uiso 1 1 calc R
C19 C 0.14660(15) 0.0031(3) 0.23891(12) 0.0288(7) Uani 1 1 d .
H19 H 0.1191 -0.0593 0.2577 0.035 Uiso 1 1 calc R
C20 C 0.21451(16) 0.0276(3) 0.25829(12) 0.0293(7) Uani 1 1 d .
H20 H 0.2326 -0.0184 0.2902 0.035 Uiso 1 1 calc R
C21 C 0.25557(15) 0.1200(3) 0.23038(12) 0.0277(7) Uani 1 1 d .
H21 H 0.3009 0.1371 0.2438 0.033 Uiso 1 1 calc R
C22 C 0.22875(14) 0.1874(3) 0.18205(12) 0.0233(7) Uani 1 1 d .
H22 H 0.2565 0.2489 0.1629 0.028 Uiso 1 1 calc R
C23 C 0.15654(14) 0.0337(3) 0.04801(12) 0.0224(7) Uani 1 1 d .
H23A H 0.1310 -0.0028 0.0148 0.027 Uiso 1 1 calc R
H23B H 0.1413 -0.0115 0.0833 0.027 Uiso 1 1 calc R
C24 C 0.23541(14) 0.0105(3) 0.03904(13) 0.0312(7) Uani 1 1 d .
H24A H 0.2442 -0.0813 0.0357 0.047 Uiso 1 1 calc R
H24B H 0.2609 0.0446 0.0722 0.047 Uiso 1 1 calc R
H24C H 0.2506 0.0535 0.0037 0.047 Uiso 1 1 calc R
C25 C -0.16087(15) 0.1932(3) 0.10987(12) 0.0236(7) Uani 1 1 d .
N1 N 0.09678(11) 0.4368(2) 0.15966(9) 0.0190(5) Uani 1 1 d .
N2 N 0.09903(11) 0.4379(2) 0.06198(9) 0.0165(5) Uani 1 1 d .
O1 O -0.06248(12) 0.1192(3) 0.17921(9) 0.0592(8) Uani 1 1 d .
O2 O -0.04628(11) 0.0862(2) 0.07462(10) 0.0476(6) Uani 1 1 d .
O3 O -0.03963(10) 0.30150(19) 0.11521(10) 0.0356(5) Uani 1 1 d .
F1 F -0.19603(8) 0.08130(15) 0.11699(8) 0.0366(5) Uani 1 1 d .
F2 F -0.18837(9) 0.27868(17) 0.14726(8) 0.0432(5) Uani 1 1 d .
F3 F -0.17495(8) 0.23472(18) 0.05544(7) 0.0394(5) Uani 1 1 d .
S1 S -0.06631(4) 0.17268(7) 0.12138(3) 0.0226(2) Uani 1 1 d .

loop_
_atom_site_aniso_label
_atom_site_aniso_U_11
_atom_site_aniso_U_22
_atom_site_aniso_U_33
_atom_site_aniso_U_23
_atom_site_aniso_U_13
_atom_site_aniso_U_12
C1 0.0154(14) 0.0193(15) 0.0157(15) 0.0025(12) 0.0001(11) -0.0043(12)
C2 0.0365(18) 0.0264(18) 0.0173(16) 0.0001(13) 0.0029(12) 0.0003(14)
C3 0.0168(14) 0.0154(16) 0.0241(16) -0.0021(12) 0.0001(12) -0.0033(12)
C4 0.0249(16) 0.0217(17) 0.0277(16) -0.0062(14) -0.0010(12) -0.0019(13)
C5 0.0223(16) 0.0199(17) 0.042(2) -0.0079(15) 0.0029(14) -0.0016(13)
C6 0.0192(15) 0.0153(16) 0.043(2) 0.0039(14) 0.0011(14) -0.0005(13)
C7 0.0170(14) 0.0208(16) 0.0266(16) 0.0043(14) 0.0022(12) -0.0024(13)
C8 0.0150(14) 0.0117(15) 0.0254(16) -0.0012(12) -0.0003(12) -0.0018(12)
C9 0.0111(13) 0.0232(17) 0.0175(15) -0.0014(13) 0.0002(11) -0.0028(12)
C10 0.0226(15) 0.0179(16) 0.0227(16) 0.0046(13) 0.0008(12) -0.0033(12)
C11 0.0251(16) 0.0319(18) 0.0168(15) 0.0060(14) 0.0003(12) -0.0084(14)
C12 0.0231(16) 0.0340(18) 0.0175(15) -0.0002(14) 0.0011(12) -0.0028(14)
C13 0.0228(15) 0.0226(17) 0.0217(16) -0.0024(13) -0.0001(12) 0.0014(13)
C14 0.0133(14) 0.0184(15) 0.0195(15) -0.0018(12) 0.0001(11) -0.0014(12)
C15 0.0150(14) 0.0192(15) 0.0199(15) -0.0009(13) -0.0003(11) -0.0023(12)
C16 0.0160(14) 0.0161(15) 0.0204(15) 0.0015(12) 0.0012(11) -0.0017(12)
C17 0.0236(15) 0.0176(15) 0.0147(14) -0.0035(12) -0.0011(12) 0.0013(12)
C18 0.0261(16) 0.0206(16) 0.0211(15) 0.0007(13) -0.0035(12) -0.0048(14)
C19 0.0399(19) 0.0266(17) 0.0200(16) 0.0038(13) -0.0015(14) -0.0049(15)
C20 0.0415(19) 0.0268(17) 0.0197(16) 0.0040(14) -0.0064(14) 0.0049(15)
C21 0.0247(16) 0.0340(18) 0.0245(16) -0.0005(14) -0.0046(13) 0.0018(14)
C22 0.0256(16) 0.0225(17) 0.0219(16) 0.0036(13) -0.0001(12) -0.0020(13)
C23 0.0244(15) 0.0219(17) 0.0208(15) 0.0008(13) -0.0008(12) 0.0022(13)
C24 0.0275(17) 0.0313(19) 0.0349(18) -0.0028(15) -0.0012(14) 0.0067(14)
C25 0.0300(17) 0.0200(17) 0.0207(17) -0.0049(14) 0.0064(13) -0.0032(13)
N1 0.0213(12) 0.0193(14) 0.0163(12) -0.0025(11) -0.0006(10) -0.0015(10)
N2 0.0178(12) 0.0147(13) 0.0171(12) 0.0011(10) 0.0005(9) -0.0019(10)
O1 0.0556(16) 0.088(2) 0.0343(14) 0.0383(13) -0.0117(12) -0.0071(15)
O2 0.0295(12) 0.0488(15) 0.0645(16) -0.0274(13) 0.0050(11) 0.0048(11)
O3 0.0236(11) 0.0209(12) 0.0624(15) 0.0058(11) -0.0085(10) -0.0036(9)
F1 0.0309(10) 0.0247(10) 0.0542(12) -0.0040(9) 0.0128(8) -0.0099(8)
F2 0.0350(10) 0.0350(11) 0.0594(13) -0.0229(10) 0.0147(9) 0.0000(9)
F3 0.0288(10) 0.0533(12) 0.0362(11) 0.0099(9) -0.0087(8) -0.0042(9)
S1 0.0237(4) 0.0204(4) 0.0236(4) 0.0052(3) -0.0023(3) -0.0010(3)

loop_
_atom_type_symbol
_atom_type_description
_atom_type_scat_dispersion_real
_atom_type_scat_dispersion_imag
_atom_type_scat_source
C C 0.0033 0.0016 'International Tables Vol C Tables 4.2.6.8 and 6.1.1.4'
H H 0.0000 0.0000 'International Tables Vol C Tables 4.2.6.8 and 6.1.1.4'
N N 0.0061 0.0033 'International Tables Vol C Tables 4.2.6.8 and 6.1.1.4'
O O 0.0106 0.0060 'International Tables Vol C Tables 4.2.6.8 and 6.1.1.4'
F F 0.0171 0.0103 'International Tables Vol C Tables 4.2.6.8 and 6.1.1.4'
S S 0.1246 0.1234 'International Tables Vol C Tables 4.2.6.8 and 6.1.1.4'

loop_
_geom_angle_atom_site_label_1
_geom_angle_atom_site_label_2
_geom_angle_atom_site_label_3
_geom_angle
N1 C1 N2 108.9(2)
N1 C1 C16 129.1(2)
N2 C1 C16 122.0(2)
N1 C2 H2A 109.5
N1 C2 H2B 109.5
H2A C2 H2B 109.5
N1 C2 H2C 109.5
H2A C2 H2C 109.5
H2B C2 H2C 109.5
N1 C3 C4 129.6(2)
N1 C3 C8 108.2(2)
C4 C3 C8 122.1(3)
C5 C4 C3 116.7(3)
C5 C4 H4 121.7
C3 C4 H4 121.7
C4 C5 C6 121.7(3)
C4 C5 H5 119.2
C6 C5 H5 119.2
C7 C6 C5 121.9(3)
C7 C6 H6 119.0
C5 C6 H6 119.0
C6 C7 C8 117.1(3)
C6 C7 H7 121.5
C8 C7 H7 121.5
C7 C8 C3 120.5(2)
C7 C8 N2 133.8(2)
C3 C8 N2 105.6(2)
C10 C9 C14 120.6(2)
C10 C9 N2 121.7(2)
C14 C9 N2 117.6(2)
C11 C10 C9 120.3(3)
C11 C10 H10 119.9
C9 C10 H10 119.9
C10 C11 C12 120.3(3)
C10 C11 H11 119.9
C12 C11 H11 119.9
C13 C12 C11 119.8(3)
C13 C12 H12 120.1
C11 C12 H12 120.1
C12 C13 C14 121.7(3)
C12 C13 H13 119.1
C14 C13 H13 119.1
C13 C14 C9 117.3(2)
C13 C14 C15 121.8(2)
C9 C14 C15 120.8(2)
C16 C15 C14 119.9(2)
C16 C15 C23 120.4(2)
C14 C15 C23 119.6(2)
C15 C16 C1 118.2(2)
C15 C16 C17 120.8(2)
C1 C16 C17 120.8(2)
C18 C17 C22 119.3(2)
C18 C17 C16 122.0(2)
C22 C17 C16 118.7(2)
C19 C18 C17 120.5(3)
C19 C18 H18 119.7
C17 C18 H18 119.7
C20 C19 C18 119.8(3)
C20 C19 H19 120.1
C18 C19 H19 120.1
C21 C20 C19 120.3(3)
C21 C20 H20 119.9
C19 C20 H20 119.9
C20 C21 C22 119.7(3)
C20 C21 H21 120.1
C22 C21 H21 120.1
C17 C22 C21 120.3(3)
C17 C22 H22 119.8
C21 C22 H22 119.8
C15 C23 C24 112.8(2)
C15 C23 H23A 109.0
C24 C23 H23A 109.0
C15 C23 H23B 109.0
C24 C23 H23B 109.0
H23A C23 H23B 107.8
C23 C24 H24A 109.5
C23 C24 H24B 109.5
H24A C24 H24B 109.5
C23 C24 H24C 109.5
H24A C24 H24C 109.5
H24B C24 H24C 109.5
F2 C25 F3 107.5(2)
F2 C25 F1 107.1(2)
F3 C25 F1 106.6(2)
F2 C25 S1 111.83(19)
F3 C25 S1 111.49(18)
F1 C25 S1 111.94(19)
C1 N1 C3 108.8(2)
C1 N1 C2 127.1(2)
C3 N1 C2 122.8(2)
C1 N2 C9 120.8(2)
C1 N2 C8 108.4(2)
C9 N2 C8 130.8(2)
O1 S1 O3 115.54(15)
O1 S1 O2 115.35(16)
O3 S1 O2 114.11(14)
O1 S1 C25 103.08(13)
O3 S1 C25 103.20(12)
O2 S1 C25 103.09(12)

loop_
_geom_bond_atom_site_label_1
_geom_bond_atom_site_label_2
_geom_bond_distance
C1 N1 1.348(3)
C1 N2 1.374(3)
C1 C16 1.419(4)
C2 N1 1.469(3)
C2 H2A 0.9600
C2 H2B 0.9600
C2 H2C 0.9600
C3 N1 1.392(3)
C3 C4 1.394(4)
C3 C8 1.397(4)
C4 C5 1.374(4)
C4 H4 0.9300
C5 C6 1.397(4)
C5 H5 0.9300
C6 C7 1.378(4)
C6 H6 0.9300
C7 C8 1.397(4)
C7 H7 0.9300
C8 N2 1.417(3)
C9 C10 1.394(4)
C9 C14 1.408(4)
C9 N2 1.409(3)
C10 C11 1.371(4)
C10 H10 0.9300
C11 C12 1.391(4)
C11 H11 0.9300
C12 C13 1.370(4)
C12 H12 0.9300
C13 C14 1.408(4)
C13 H13 0.9300
C14 C15 1.441(4)
C15 C16 1.373(3)
C15 C23 1.505(4)
C16 C17 1.503(4)
C17 C18 1.387(4)
C17 C22 1.390(4)
C18 C19 1.386(4)
C18 H18 0.9300
C19 C20 1.385(4)
C19 H19 0.9300
C20 C21 1.382(4)
C20 H20 0.9300
C21 C22 1.392(4)
C21 H21 0.9300
C22 H22 0.9300
C23 C24 1.530(4)
C23 H23A 0.9700
C23 H23B 0.9700
C24 H24A 0.9600
C24 H24B 0.9600
C24 H24C 0.9600
C25 F2 1.327(3)
C25 F3 1.333(3)
C25 F1 1.339(3)
C25 S1 1.826(3)
O1 S1 1.423(2)
O2 S1 1.434(2)
O3 S1 1.424(2)

loop_
_geom_torsion_atom_site_label_1
_geom_torsion_atom_site_label_2
_geom_torsion_atom_site_label_3
_geom_torsion_atom_site_label_4
_geom_torsion
N1 C3 C4 C5 -179.6(3)
C8 C3 C4 C5 -0.5(4)
C3 C4 C5 C6 -0.1(4)
C4 C5 C6 C7 0.6(4)
C5 C6 C7 C8 -0.3(4)
C6 C7 C8 C3 -0.3(4)
C6 C7 C8 N2 178.4(3)
N1 C3 C8 C7 -180.0(2)
C4 C3 C8 C7 0.8(4)
N1 C3 C8 N2 1.0(3)
C4 C3 C8 N2 -178.3(2)
C14 C9 C10 C11 -0.9(4)
N2 C9 C10 C11 178.4(2)
C9 C10 C11 C12 0.4(4)
C10 C11 C12 C13 0.8(4)
C11 C12 C13 C14 -1.5(4)
C12 C13 C14 C9 1.0(4)
C12 C13 C14 C15 -174.5(2)
C10 C9 C14 C13 0.2(4)
N2 C9 C14 C13 -179.1(2)
C10 C9 C14 C15 175.7(2)
N2 C9 C14 C15 -3.6(3)
C13 C14 C15 C16 171.4(2)
C9 C14 C15 C16 -3.9(4)
C13 C14 C15 C23 -5.3(4)
C9 C14 C15 C23 179.4(2)
C14 C15 C16 C1 8.8(4)
C23 C15 C16 C1 -174.5(2)
C14 C15 C16 C17 -166.5(2)
C23 C15 C16 C17 10.2(4)
N1 C1 C16 C15 172.4(2)
N2 C1 C16 C15 -6.6(4)
N1 C1 C16 C17 -12.3(4)
N2 C1 C16 C17 168.7(2)
C15 C16 C17 C18 -81.4(3)
C1 C16 C17 C18 103.4(3)
C15 C16 C17 C22 95.9(3)
C1 C16 C17 C22 -79.3(3)
C22 C17 C18 C19 -1.4(4)
C16 C17 C18 C19 176.0(2)
C17 C18 C19 C20 1.3(4)
C18 C19 C20 C21 -0.2(4)
C19 C20 C21 C22 -0.9(4)
C18 C17 C22 C21 0.3(4)
C16 C17 C22 C21 -177.1(2)
C20 C21 C22 C17 0.8(4)
C16 C15 C23 C24 -92.7(3)
C14 C15 C23 C24 84.0(3)
N2 C1 N1 C3 0.3(3)
C16 C1 N1 C3 -178.8(3)
N2 C1 N1 C2 167.6(2)
C16 C1 N1 C2 -11.6(4)
C4 C3 N1 C1 178.4(3)
C8 C3 N1 C1 -0.8(3)
C4 C3 N1 C2 10.4(4)
C8 C3 N1 C2 -168.8(2)
N1 C1 N2 C9 179.8(2)
C16 C1 N2 C9 -0.9(4)
N1 C1 N2 C8 0.3(3)
C16 C1 N2 C8 179.5(2)
C10 C9 N2 C1 -173.4(2)
C14 C9 N2 C1 5.9(3)
C10 C9 N2 C8 6.0(4)
C14 C9 N2 C8 -174.7(2)
C7 C8 N2 C1 -179.7(3)
C3 C8 N2 C1 -0.8(3)
C7 C8 N2 C9 0.9(5)
C3 C8 N2 C9 179.8(2)
F2 C25 S1 O1 64.0(2)
F3 C25 S1 O1 -175.6(2)
F1 C25 S1 O1 -56.3(2)
F2 C25 S1 O3 -56.6(2)
F3 C25 S1 O3 63.7(2)
F1 C25 S1 O3 -176.90(18)
F2 C25 S1 O2 -175.7(2)
F3 C25 S1 O2 -55.3(2)
F1 C25 S1 O2 64.1(2)
